data_7006585
loop_
_publ_author_name
'Mukherjee, Jhumpa'
'Mukherjee, Rabindranath'

_publ_section_title
;
 Reaction with dioxygen of a Cu(I) complex of
 1-benzyl-[3-(2'-pyridyl)]pyrazole triggers ethyl acetate hydrolysis:
 acetato-/pyrazolato-, dihydroxo- and diacetato-bridged Cu(II)
 complexes.
;
_journal_issue 13
_journal_name_full 'Dalton transactions (Cambridge, England : 2003)'
_journal_page_first 1611
_journal_page_last 1621
_journal_paper_doi 10.1039/b512086a
_journal_year 2006
_chemical_formula_sum 'C30 H30 Cl2 Cu2 N6 O10'
_chemical_formula_weight 832.58
_chemical_name_systematic
;
?
;
_space_group_IT_number 9
_symmetry_cell_setting monoclinic
_symmetry_space_group_name_Hall 'C -2yc'
_symmetry_space_group_name_H-M 'C 1 c 1'
_atom_sites_solution_hydrogens geom
_atom_sites_solution_primary direct
_atom_sites_solution_secondary difmap
_audit_creation_method SHELXL-97
_cell_angle_alpha 90.000(5)
_cell_angle_beta 95.334(5)
_cell_angle_gamma 90.000(5)
_cell_formula_units_Z 4
_cell_length_a 7.571(5)
_cell_length_b 18.245(5)
_cell_length_c 23.845(5)
_cell_measurement_temperature 293(2)
_cell_volume 3280(2)
_computing_cell_refinement 'Bruker SMART'
_computing_data_collection 'Bruker SMART APEX'
_computing_data_reduction 'Bruker SAINT PLUS'
_computing_molecular_graphics 'Ortep-3 for Windows (Farrugia, 1997)'
_computing_publication_material 'WinGX publication routines (Farrugia, 1999)'
_computing_structure_refinement 'SHELXL-97 (Sheldrick, 1997)'
_computing_structure_solution 'SIR97(Altomare, et. al. 1999)'
_diffrn_ambient_temperature 293(2)
_diffrn_measured_fraction_theta_full 0.991
_diffrn_measured_fraction_theta_max 0.991
_diffrn_measurement_device_type 'CCD area detector'
_diffrn_measurement_method 'phi and omega scans'
_diffrn_radiation_monochromator graphite
_diffrn_radiation_source 'fine-focus sealed tube'
_diffrn_radiation_type MoK\a
_diffrn_radiation_wavelength 0.71069
_diffrn_reflns_av_R_equivalents 0.0328
_diffrn_reflns_av_sigmaI/netI 0.0520
_diffrn_reflns_limit_h_max 10
_diffrn_reflns_limit_h_min -10
_diffrn_reflns_limit_k_max 24
_diffrn_reflns_limit_k_min -22
_diffrn_reflns_limit_l_max 31
_diffrn_reflns_limit_l_min -16
_diffrn_reflns_number 10814
_diffrn_reflns_theta_full 28.31
_diffrn_reflns_theta_max 28.31
_diffrn_reflns_theta_min 2.23
_exptl_absorpt_coefficient_mu 1.527
_exptl_absorpt_correction_type empirical
_exptl_absorpt_process_details SADABS
_exptl_crystal_colour ' Dark Blue '
_exptl_crystal_density_diffrn 1.686
_exptl_crystal_density_method 'not measured'
_exptl_crystal_description Block
_exptl_crystal_F_000 1696
_exptl_crystal_size_max 0.3
_exptl_crystal_size_mid 0.2
_exptl_crystal_size_min 0.2
_refine_diff_density_max 0.614
_refine_diff_density_min -0.352
_refine_diff_density_rms 0.077
_refine_ls_abs_structure_details 'Flack H D (1983), Acta Cryst. A39, 876-881'
_refine_ls_abs_structure_Flack 0.023(8)
_refine_ls_extinction_method none
_refine_ls_goodness_of_fit_ref 0.971
_refine_ls_hydrogen_treatment mixed
_refine_ls_matrix_type full
_refine_ls_number_parameters 451
_refine_ls_number_reflns 5357
_refine_ls_number_restraints 2
_refine_ls_restrained_S_all 0.971
_refine_ls_R_factor_all 0.0344
_refine_ls_R_factor_gt 0.0321
_refine_ls_shift/su_max 0.001
_refine_ls_shift/su_mean 0.000
_refine_ls_structure_factor_coef Fsqd
_refine_ls_weighting_details 'calc w=1/[\s^2^(Fo^2^)+(0.0326P)^2^+0.0000P] where P=(Fo^2^+2Fc^2^)/3'
_refine_ls_weighting_scheme calc
_refine_ls_wR_factor_gt 0.0683
_refine_ls_wR_factor_ref 0.0691
_reflns_number_gt 5026
_reflns_number_total 5357
_reflns_threshold_expression >2sigma(I)
_cod_data_source_file b512086a.txt
_cod_data_source_block LCuOH
_cod_depositor_comments
;
The following automatic conversions were performed:
'_symmetry_cell_setting' value 'Monoclinic' changed to 'monoclinic'
according to '/home/saulius/struct/CIF-dictionaries/cif_core.dic'
dictionary named 'cif_core.dic' version 2.4.1 from
2010-06-29.

'_exptl_absorpt_correction_type' value 'Empirical' changed to
'empirical' according to
'/home/saulius/struct/CIF-dictionaries/cif_core.dic' dictionary named
'cif_core.dic' version 2.4.1 from 2010-06-29.

Automatic conversion script
Id: cif_fix_enum 1527 2010-12-29 10:47:43Z saulius 
;
_cod_original_sg_symbol_H-M ' Cc '
_cod_database_code 7006585

loop_
_symmetry_equiv_pos_as_xyz
'x, y, z'
'x, -y, z+1/2'
'x+1/2, y+1/2, z'
'x+1/2, -y+1/2, z+1/2'

loop_
_atom_site_label
_atom_site_type_symbol
_atom_site_fract_x
_atom_site_fract_y
_atom_site_fract_z
_atom_site_U_iso_or_equiv
_atom_site_adp_type
_atom_site_occupancy
_atom_site_symmetry_multiplicity
_atom_site_calc_flag
_atom_site_refinement_flags
_atom_site_disorder_assembly
_atom_site_disorder_group
Cu2 Cu 0.70583(4) 0.01817(2) 0.30750(2) 0.01364(10) Uani 1 1 d . . .
Cu1 Cu 0.71572(4) 0.17111(2) 0.28423(2) 0.01338(10) Uani 1 1 d . . .
Cl2 Cl 0.33396(10) 0.07452(5) 0.20453(4) 0.01616(18) Uani 1 1 d . . .
Cl1 Cl 1.11308(10) 0.09846(5) 0.37816(4) 0.01748(18) Uani 1 1 d . . .
O7 O 0.4543(3) 0.13614(13) 0.20395(13) 0.0269(6) Uani 1 1 d . . .
O5 O 0.9894(3) 0.03754(13) 0.37524(12) 0.0240(6) Uani 1 1 d . . .
O9 O 0.3999(3) 0.02269(13) 0.24667(12) 0.0196(6) Uani 1 1 d . . .
O8 O 0.3207(4) 0.03950(15) 0.15017(12) 0.0266(6) Uani 1 1 d . . .
O3 O 1.0311(4) 0.15960(14) 0.34817(14) 0.0312(7) Uani 1 1 d . . .
O10 O 0.1617(3) 0.10084(15) 0.21589(12) 0.0287(7) Uani 1 1 d . . .
O1 O 0.6261(3) 0.10791(12) 0.33910(11) 0.0134(5) Uani 1 1 d . . .
O6 O 1.2669(4) 0.07493(19) 0.35308(15) 0.0425(8) Uani 1 1 d . . .
O4 O 1.1598(4) 0.11732(16) 0.43564(12) 0.0298(7) Uani 1 1 d . . .
N5 N 0.6280(4) -0.05523(15) 0.36353(13) 0.0132(6) Uani 1 1 d . . .
C26 C 0.6994(4) -0.13721(18) 0.29160(17) 0.0152(8) Uani 1 1 d . . .
C11 C 0.6241(5) 0.31403(19) 0.50316(17) 0.0215(8) Uani 1 1 d . . .
H11 H 0.5246 0.3438 0.4966 0.026 Uiso 1 1 calc R . .
O2 O 0.8036(3) 0.08180(12) 0.25343(10) 0.0145(5) Uani 1 1 d . . .
N2 N 0.6603(4) 0.26963(15) 0.31743(13) 0.0152(6) Uani 1 1 d . . .
N1 N 0.7855(4) 0.23616(15) 0.22255(14) 0.0144(6) Uani 1 1 d . . .
N3 N 0.6032(4) 0.29840(15) 0.36430(13) 0.0159(6) Uani 1 1 d . . .
C27 C 0.7109(5) -0.20495(19) 0.26562(17) 0.0189(8) Uani 1 1 d . . .
H27 H 0.6797 -0.2476 0.2837 0.023 Uiso 1 1 calc R . .
N6 N 0.7461(4) -0.07441(16) 0.26631(14) 0.0142(6) Uani 1 1 d . . .
C21 C 0.6733(5) 0.00044(18) 0.50313(17) 0.0186(8) Uani 1 1 d . . .
N4 N 0.5639(4) -0.05574(15) 0.41377(14) 0.0181(7) Uani 1 1 d . . .
C10 C 0.6585(5) 0.26088(18) 0.46394(16) 0.0177(7) Uani 1 1 d . . .
C20 C 0.6041(5) -0.02332(19) 0.55189(16) 0.0185(8) Uani 1 1 d . . .
H20 H 0.4821 -0.0288 0.5523 0.022 Uiso 1 1 calc R . .
C3 C 0.8505(5) 0.3368(2) 0.14000(18) 0.0239(8) Uani 1 1 d . . .
H3 H 0.8726 0.3702 0.1121 0.029 Uiso 1 1 calc R . .
C8 C 0.6095(5) 0.37240(18) 0.36214(18) 0.0195(8) Uani 1 1 d . . .
H8 H 0.5771 0.4043 0.3899 0.023 Uiso 1 1 calc R . .
C22 C 0.5572(5) 0.01033(19) 0.44945(16) 0.0207(8) Uani 1 1 d . . .
H22A H 0.4360 0.0190 0.4578 0.025 Uiso 1 1 calc R . .
H22B H 0.5966 0.0526 0.4293 0.025 Uiso 1 1 calc R . .
C1 C 0.8367(5) 0.2145(2) 0.17307(17) 0.0197(8) Uani 1 1 d . . .
H1 H 0.8502 0.1646 0.1670 0.024 Uiso 1 1 calc R . .
C23 C 0.5301(5) -0.12576(19) 0.42944(17) 0.0201(8) Uani 1 1 d . . .
H23 H 0.4861 -0.1401 0.4629 0.024 Uiso 1 1 calc R . .
C19 C 0.7156(5) -0.03902(19) 0.60015(16) 0.0220(8) Uani 1 1 d . . .
H19 H 0.6684 -0.0561 0.6323 0.026 Uiso 1 1 calc R . .
C5 C 0.7647(4) 0.30916(19) 0.23113(17) 0.0153(7) Uani 1 1 d . . .
C16 C 0.8557(5) 0.01200(18) 0.50412(17) 0.0215(8) Uani 1 1 d . . .
H16 H 0.9038 0.0300 0.4723 0.026 Uiso 1 1 calc R . .
C9 C 0.5421(5) 0.25253(18) 0.40953(16) 0.0183(8) Uani 1 1 d . . .
H9A H 0.5416 0.2016 0.3979 0.022 Uiso 1 1 calc R . .
H9B H 0.4215 0.2660 0.4156 0.022 Uiso 1 1 calc R . .
C2 C 0.8703(5) 0.2619(2) 0.13086(17) 0.0237(8) Uani 1 1 d . . .
H2 H 0.9055 0.2446 0.0969 0.028 Uiso 1 1 calc R . .
C17 C 0.9647(5) -0.0033(2) 0.55229(18) 0.0237(9) Uani 1 1 d . . .
H17 H 1.0864 0.0040 0.5526 0.028 Uiso 1 1 calc R . .
C14 C 0.9184(5) 0.2253(2) 0.52339(18) 0.0278(9) Uani 1 1 d . . .
H14 H 1.0179 0.1955 0.5301 0.033 Uiso 1 1 calc R . .
C29 C 0.8136(5) -0.1439(2) 0.18619(18) 0.0217(8) Uani 1 1 d . . .
H29 H 0.8505 -0.1449 0.1501 0.026 Uiso 1 1 calc R . .
C15 C 0.8069(5) 0.21637(19) 0.47481(18) 0.0241(8) Uani 1 1 d . . .
H15 H 0.8310 0.1803 0.4491 0.029 Uiso 1 1 calc R . .
C25 C 0.6334(4) -0.12492(18) 0.34661(16) 0.0149(8) Uani 1 1 d . . .
C24 C 0.5726(5) -0.17127(19) 0.38702(17) 0.0195(8) Uani 1 1 d . . .
H24 H 0.5629 -0.2221 0.3855 0.023 Uiso 1 1 calc R . .
C4 C 0.7982(5) 0.3608(2) 0.19034(17) 0.0198(8) Uani 1 1 d . . .
H4 H 0.7852 0.4106 0.1972 0.024 Uiso 1 1 calc R . .
C30 C 0.8018(5) -0.0782(2) 0.21464(17) 0.0190(8) Uani 1 1 d . . .
H30 H 0.8336 -0.0352 0.1973 0.023 Uiso 1 1 calc R . .
C18 C 0.8951(5) -0.0293(2) 0.60008(18) 0.0241(8) Uani 1 1 d . . .
H18 H 0.9700 -0.0401 0.6321 0.029 Uiso 1 1 calc R . .
C12 C 0.7363(5) 0.3231(2) 0.55184(17) 0.0262(9) Uani 1 1 d . . .
H12 H 0.7134 0.3593 0.5776 0.031 Uiso 1 1 calc R . .
C28 C 0.7696(5) -0.20791(19) 0.21243(18) 0.0216(8) Uani 1 1 d . . .
H28 H 0.7793 -0.2528 0.1945 0.026 Uiso 1 1 calc R . .
C6 C 0.7023(5) 0.32721(17) 0.2857(2) 0.0164(7) Uani 1 1 d . . .
C7 C 0.6719(4) 0.39258(18) 0.31215(17) 0.0180(8) Uani 1 1 d . . .
H7 H 0.6896 0.4398 0.2991 0.022 Uiso 1 1 calc R . .
C13 C 0.8833(5) 0.2780(2) 0.56198(18) 0.0286(9) Uani 1 1 d . . .
H13 H 0.9580 0.2833 0.5949 0.034 Uiso 1 1 calc R . .
H31 H 0.5297 0.1045 0.3344 0.050 Uiso 1 1 d . . .
H32 H 0.8931 0.0866 0.2482 0.050 Uiso 1 1 d . . .

loop_
_atom_site_aniso_label
_atom_site_aniso_U_11
_atom_site_aniso_U_22
_atom_site_aniso_U_33
_atom_site_aniso_U_23
_atom_site_aniso_U_13
_atom_site_aniso_U_12
Cu2 0.0167(2) 0.0099(2) 0.0144(2) 0.00081(19) 0.00261(17) -0.00011(17)
Cu1 0.0150(2) 0.00962(19) 0.0156(2) -0.00020(18) 0.00189(17) -0.00112(16)
Cl2 0.0123(4) 0.0169(4) 0.0190(5) 0.0013(4) 0.0001(3) -0.0003(3)
Cl1 0.0137(4) 0.0224(4) 0.0165(4) -0.0010(4) 0.0020(3) -0.0011(3)
O7 0.0180(13) 0.0175(13) 0.0439(19) 0.0076(13) -0.0045(12) -0.0034(10)
O5 0.0254(14) 0.0167(12) 0.0288(16) 0.0034(12) -0.0029(13) -0.0021(10)
O9 0.0192(13) 0.0185(13) 0.0201(15) 0.0029(11) -0.0047(12) -0.0015(10)
O8 0.0299(15) 0.0308(15) 0.0191(15) 0.0000(13) 0.0028(12) 0.0037(12)
O3 0.0400(17) 0.0141(13) 0.0369(19) 0.0057(13) -0.0106(15) -0.0093(12)
O10 0.0157(13) 0.0386(16) 0.0323(17) 0.0017(14) 0.0049(12) 0.0060(11)
O1 0.0145(12) 0.0102(11) 0.0155(13) -0.0006(11) 0.0014(10) -0.0028(9)
O6 0.0221(15) 0.067(2) 0.040(2) -0.0071(18) 0.0133(15) -0.0027(14)
O4 0.0303(15) 0.0367(16) 0.0215(15) -0.0054(14) -0.0015(13) 0.0024(12)
N5 0.0135(14) 0.0137(14) 0.0123(16) -0.0013(12) 0.0008(13) -0.0008(11)
C26 0.0087(16) 0.0147(16) 0.022(2) -0.0005(15) -0.0029(15) 0.0009(13)
C11 0.0227(19) 0.0224(18) 0.020(2) -0.0010(16) 0.0053(16) -0.0019(14)
O2 0.0148(12) 0.0139(12) 0.0151(13) -0.0003(11) 0.0036(10) -0.0002(9)
N2 0.0156(15) 0.0133(14) 0.0168(17) -0.0033(12) 0.0015(12) 0.0004(11)
N1 0.0146(14) 0.0119(14) 0.0165(17) 0.0000(13) 0.0000(13) -0.0032(11)
N3 0.0192(15) 0.0166(14) 0.0119(16) 0.0013(13) 0.0017(13) 0.0006(12)
C27 0.0155(17) 0.0133(17) 0.027(2) -0.0003(16) -0.0010(16) 0.0011(14)
N6 0.0139(15) 0.0123(14) 0.0163(16) 0.0006(12) 0.0009(12) -0.0008(11)
C21 0.0234(18) 0.0122(16) 0.021(2) -0.0026(15) 0.0041(16) 0.0022(13)
N4 0.0240(16) 0.0138(14) 0.0166(17) 0.0025(13) 0.0021(13) 0.0017(12)
C10 0.0191(17) 0.0149(16) 0.0199(19) 0.0033(15) 0.0065(15) -0.0016(13)
C20 0.0166(17) 0.0202(17) 0.019(2) -0.0010(15) 0.0031(15) 0.0000(13)
C3 0.0234(19) 0.0227(19) 0.026(2) 0.0083(17) 0.0023(17) 0.0005(15)
C8 0.0238(18) 0.0112(17) 0.023(2) -0.0036(15) 0.0000(17) 0.0036(14)
C22 0.033(2) 0.0149(17) 0.015(2) 0.0010(15) 0.0055(17) 0.0050(15)
C1 0.0165(17) 0.0186(18) 0.024(2) 0.0007(17) 0.0003(16) 0.0019(14)
C23 0.0204(18) 0.0178(18) 0.023(2) 0.0103(16) 0.0040(16) -0.0035(14)
C19 0.028(2) 0.0258(18) 0.0135(19) 0.0036(16) 0.0055(16) 0.0024(15)
C5 0.0100(16) 0.0170(17) 0.0182(19) -0.0024(15) -0.0024(14) -0.0008(12)
C16 0.029(2) 0.0167(17) 0.021(2) 0.0002(16) 0.0126(17) -0.0004(15)
C9 0.0217(19) 0.0174(17) 0.016(2) -0.0020(15) 0.0051(16) -0.0024(14)
C2 0.028(2) 0.027(2) 0.016(2) -0.0006(17) 0.0063(17) -0.0002(16)
C17 0.0158(18) 0.028(2) 0.028(2) -0.0075(17) 0.0053(17) -0.0015(14)
C14 0.025(2) 0.029(2) 0.029(2) 0.0093(19) -0.0006(18) 0.0039(16)
C29 0.023(2) 0.0227(19) 0.019(2) -0.0032(17) 0.0024(16) 0.0024(15)
C15 0.0272(19) 0.0176(17) 0.029(2) 0.0020(17) 0.0095(17) 0.0003(14)
C25 0.0091(16) 0.0121(16) 0.022(2) 0.0022(15) -0.0043(15) -0.0013(12)
C24 0.0196(18) 0.0160(17) 0.023(2) 0.0028(16) 0.0013(16) -0.0003(14)
C4 0.0221(19) 0.0137(17) 0.024(2) 0.0028(16) 0.0042(16) 0.0015(14)
C30 0.0165(18) 0.0192(18) 0.021(2) 0.0048(16) -0.0019(16) 0.0010(14)
C18 0.023(2) 0.028(2) 0.021(2) -0.0025(17) -0.0031(17) 0.0053(16)
C12 0.034(2) 0.028(2) 0.017(2) 0.0000(17) 0.0043(17) -0.0089(17)
C28 0.0232(19) 0.0127(17) 0.028(2) -0.0052(16) -0.0037(17) 0.0036(14)
C6 0.0132(16) 0.0107(15) 0.0245(18) 0.0007(16) -0.0024(14) -0.0026(13)
C7 0.0150(18) 0.0108(15) 0.027(2) 0.0011(16) -0.0060(16) 0.0029(12)
C13 0.028(2) 0.037(2) 0.020(2) 0.0059(19) -0.0018(18) -0.0089(17)

loop_
_atom_type_symbol
_atom_type_description
_atom_type_scat_dispersion_real
_atom_type_scat_dispersion_imag
_atom_type_scat_source
C C 0.0033 0.0016 'International Tables Vol C Tables 4.2.6.8 and 6.1.1.4'
H H 0.0000 0.0000 'International Tables Vol C Tables 4.2.6.8 and 6.1.1.4'
N N 0.0061 0.0033 'International Tables Vol C Tables 4.2.6.8 and 6.1.1.4'
O O 0.0106 0.0060 'International Tables Vol C Tables 4.2.6.8 and 6.1.1.4'
Cl Cl 0.1484 0.1585 'International Tables Vol C Tables 4.2.6.8 and 6.1.1.4'
Cu Cu 0.3201 1.2651 'International Tables Vol C Tables 4.2.6.8 and 6.1.1.4'

loop_
_geom_angle_atom_site_label_1
_geom_angle_atom_site_label_2
_geom_angle_atom_site_label_3
_geom_angle
_geom_angle_site_symmetry_1
_geom_angle_site_symmetry_3
_geom_angle_publ_flag
O1 Cu2 O2 84.47(10) . . ?
O1 Cu2 N6 169.56(12) . . ?
O2 Cu2 N6 95.44(11) . . ?
O1 Cu2 N5 100.60(10) . . ?
O2 Cu2 N5 173.62(11) . . ?
N6 Cu2 N5 80.28(13) . . ?
O1 Cu2 Cu1 42.00(7) . . ?
O2 Cu2 Cu1 42.50(7) . . ?
N6 Cu2 Cu1 136.64(9) . . ?
N5 Cu2 Cu1 142.56(8) . . ?
O1 Cu1 O2 84.73(10) . . ?
O1 Cu1 N1 174.24(12) . . ?
O2 Cu1 N1 95.58(11) . . ?
O1 Cu1 N2 99.67(11) . . ?
O2 Cu1 N2 171.77(11) . . ?
N1 Cu1 N2 80.75(12) . . ?
O1 Cu1 Cu2 42.21(7) . . ?
O2 Cu1 Cu2 42.55(7) . . ?
N1 Cu1 Cu2 137.63(9) . . ?
N2 Cu1 Cu2 141.63(9) . . ?
O9 Cl2 O10 110.51(16) . . ?
O9 Cl2 O8 109.17(16) . . ?
O10 Cl2 O8 109.21(17) . . ?
O9 Cl2 O7 109.87(16) . . ?
O10 Cl2 O7 108.96(16) . . ?
O8 Cl2 O7 109.10(17) . . ?
O6 Cl1 O4 109.70(19) . . ?
O6 Cl1 O3 111.0(2) . . ?
O4 Cl1 O3 110.41(18) . . ?
O6 Cl1 O5 107.35(19) . . ?
O4 Cl1 O5 109.42(17) . . ?
O3 Cl1 O5 108.92(17) . . ?
Cu1 O1 Cu2 95.78(11) . . ?
N4 N5 C25 106.8(3) . . ?
N4 N5 Cu2 138.8(2) . . ?
C25 N5 Cu2 114.4(2) . . ?
N6 C26 C27 121.6(3) . . ?
N6 C26 C25 113.2(3) . . ?
C27 C26 C25 125.2(3) . . ?
C12 C11 C10 120.7(4) . . ?
Cu1 O2 Cu2 94.95(10) . . ?
N3 N2 C6 105.9(3) . . ?
N3 N2 Cu1 140.2(2) . . ?
C6 N2 Cu1 113.8(2) . . ?
C1 N1 C5 118.1(3) . . ?
C1 N1 Cu1 126.3(2) . . ?
C5 N1 Cu1 115.4(3) . . ?
N2 N3 C8 110.1(3) . . ?
N2 N3 C9 122.3(3) . . ?
C8 N3 C9 127.6(3) . . ?
C28 C27 C26 118.9(3) . . ?
C30 N6 C26 118.8(3) . . ?
C30 N6 Cu2 124.9(2) . . ?
C26 N6 Cu2 116.0(2) . . ?
C20 C21 C16 118.9(4) . . ?
C20 C21 C22 121.2(3) . . ?
C16 C21 C22 119.9(3) . . ?
N5 N4 C23 110.3(3) . . ?
N5 N4 C22 123.1(3) . . ?
C23 N4 C22 126.1(3) . . ?
C11 C10 C15 118.8(4) . . ?
C11 C10 C9 121.3(3) . . ?
C15 C10 C9 119.9(3) . . ?
C21 C20 C19 120.6(3) . . ?
C4 C3 C2 119.7(4) . . ?
N3 C8 C7 108.5(3) . . ?
N4 C22 C21 110.2(3) . . ?
N1 C1 C2 123.5(3) . . ?
N4 C23 C24 107.6(3) . . ?
C18 C19 C20 119.8(3) . . ?
N1 C5 C4 121.8(3) . . ?
N1 C5 C6 114.0(3) . . ?
C4 C5 C6 124.3(3) . . ?
C17 C16 C21 119.9(4) . . ?
N3 C9 C10 112.0(3) . . ?
C1 C2 C3 118.3(4) . . ?
C16 C17 C18 120.7(4) . . ?
C13 C14 C15 120.3(4) . . ?
C28 C29 C30 118.8(4) . . ?
C14 C15 C10 120.6(4) . . ?
N5 C25 C24 110.4(3) . . ?
N5 C25 C26 116.0(3) . . ?
C24 C25 C26 133.6(3) . . ?
C23 C24 C25 105.0(3) . . ?
C3 C4 C5 118.7(3) . . ?
N6 C30 C29 122.4(3) . . ?
C19 C18 C17 120.0(4) . . ?
C11 C12 C13 119.7(4) . . ?
C29 C28 C27 119.6(3) . . ?
N2 C6 C7 111.0(4) . . ?
N2 C6 C5 115.8(3) . . ?
C7 C6 C5 133.1(3) . . ?
C8 C7 C6 104.5(3) . . ?
C14 C13 C12 120.1(4) . . ?

loop_
_geom_bond_atom_site_label_1
_geom_bond_atom_site_label_2
_geom_bond_distance
_geom_bond_site_symmetry_2
_geom_bond_publ_flag
Cu2 O1 1.923(2) . ?
Cu2 O2 1.933(2) . ?
Cu2 N6 1.992(3) . ?
Cu2 N5 2.018(3) . ?
Cu2 Cu1 2.8474(9) . ?
Cu1 O1 1.915(2) . ?
Cu1 O2 1.931(2) . ?
Cu1 N1 1.999(3) . ?
Cu1 N2 2.024(3) . ?
Cl2 O9 1.435(3) . ?
Cl2 O10 1.439(3) . ?
Cl2 O8 1.440(3) . ?
Cl2 O7 1.448(3) . ?
Cl1 O6 1.424(3) . ?
Cl1 O4 1.426(3) . ?
Cl1 O3 1.435(3) . ?
Cl1 O5 1.451(3) . ?
N5 N4 1.334(4) . ?
N5 C25 1.336(4) . ?
C26 N6 1.357(4) . ?
C26 C27 1.389(5) . ?
C26 C25 1.464(5) . ?
C11 C12 1.383(6) . ?
C11 C10 1.389(5) . ?
N2 N3 1.342(4) . ?
N2 C6 1.350(5) . ?
N1 C1 1.335(5) . ?
N1 C5 1.359(4) . ?
N3 C8 1.352(4) . ?
N3 C9 1.473(4) . ?
C27 C28 1.383(6) . ?
N6 C30 1.340(5) . ?
C21 C20 1.388(5) . ?
C21 C16 1.395(5) . ?
C21 C22 1.495(5) . ?
N4 C23 1.362(4) . ?
N4 C22 1.479(4) . ?
C10 C15 1.391(5) . ?
C10 C9 1.507(5) . ?
C20 C19 1.392(5) . ?
C3 C4 1.371(6) . ?
C3 C2 1.394(5) . ?
C8 C7 1.372(5) . ?
C1 C2 1.369(5) . ?
C23 C24 1.370(5) . ?
C19 C18 1.371(5) . ?
C5 C4 1.394(5) . ?
C5 C6 1.462(6) . ?
C16 C17 1.379(6) . ?
C17 C18 1.383(6) . ?
C14 C13 1.373(5) . ?
C14 C15 1.378(6) . ?
C29 C28 1.380(5) . ?
C29 C30 1.385(5) . ?
C25 C24 1.392(5) . ?
C12 C13 1.388(6) . ?
C6 C7 1.379(5) . ?
